data_7064201
loop_
_publ_author_name
'Das, Anjan'
'Mukhopadhyay, Titas Kumar'
'Maitra, Biswajit'
'Pal, Dibyendu'
'Mondal, Moumita'

_publ_section_title
;
 A Comparison of Structure-Activity Relationships between
 Bis(imino)Pyridine Pincers of Nickel and Cobalt for Electrochemical
 Reduction of CO2
;
_journal_name_full 'New Journal of Chemistry'
_journal_paper_doi 10.1039/D5NJ02563J
_journal_year 2026
_chemical_formula_moiety 'C21 H31 Br2 N3 Ni'
_chemical_formula_sum 'C21 H31 Br2 N3 Ni'
_chemical_formula_weight 544.02
_space_group_crystal_system orthorhombic
_space_group_IT_number 61
_space_group_name_Hall '-P 2ac 2ab'
_space_group_name_H-M_alt 'P b c a'
_atom_sites_solution_hydrogens geom
_audit_creation_date 2024-03-01
_audit_creation_method
;
Olex2 1.5-alpha
(compiled 2024.02.16 svn.r378c4104 for OlexSys, GUI svn.r6928)
;
_audit_update_record
;
2024-09-24 deposited with the CCDC.	2025-12-08 downloaded from the CCDC.
;
_cell_angle_alpha 90
_cell_angle_beta 90
_cell_angle_gamma 90
_cell_formula_units_Z 8
_cell_length_a 10.7374(6)
_cell_length_b 17.0804(9)
_cell_length_c 24.3869(13)
_cell_measurement_reflns_used 2768
_cell_measurement_temperature 293(2)
_cell_measurement_theta_max 26.0460
_cell_measurement_theta_min 2.3810
_cell_volume 4472.5(4)
_computing_cell_refinement 'CrysAlisPro 1.171.40.69a (Rigaku OD, 2020)'
_computing_data_collection 'CrysAlisPro 1.171.40.69a (Rigaku OD, 2020)'
_computing_data_reduction 'CrysAlisPro 1.171.40.69a (Rigaku OD, 2020)'
_computing_molecular_graphics 'Olex2 1.5-alpha (Dolomanov et al., 2009)'
_computing_publication_material 'Olex2 1.5-alpha (Dolomanov et al., 2009)'
_computing_structure_refinement 'SHELXL 2019/3 (Sheldrick, 2015)'
_diffrn_ambient_temperature 293(2)
_diffrn_detector 'CCD plate'
_diffrn_detector_area_resol_mean 8.0303
_diffrn_detector_type EosS2
_diffrn_measured_fraction_theta_full 1.000
_diffrn_measured_fraction_theta_max 0.773
_diffrn_measurement_details
;
List of Runs (angles in degrees, time in seconds):

  # Type    Start    End  Width  t~exp~   \w     \q     \k     \f   Frames
#--------------------------------------------------------------------------
  1  \w      5.00  57.00   1.00  175.00    --   13.76  57.00 150.00   52
  2  \w    -43.00   7.00   1.00  175.00    --   13.76 -57.00  30.00   50
;
_diffrn_measurement_device 'four-circle diffractometer'
_diffrn_measurement_device_type 'SuperNova, Single source at offset/far, EosS2'
_diffrn_measurement_method '\w scans'
_diffrn_orient_matrix_type 'CrysAlisPro convention (1999,Acta A55,543-557)'
_diffrn_orient_matrix_UB_11 -0.0584735000
_diffrn_orient_matrix_UB_12 -0.0190498000
_diffrn_orient_matrix_UB_13 -0.0023636000
_diffrn_orient_matrix_UB_21 -0.0306548000
_diffrn_orient_matrix_UB_22 0.0365800000
_diffrn_orient_matrix_UB_23 0.0026521000
_diffrn_orient_matrix_UB_31 0.0019767000
_diffrn_orient_matrix_UB_32 0.0049024000
_diffrn_orient_matrix_UB_33 -0.0288665000
_diffrn_radiation_monochromator mirror
_diffrn_radiation_probe x-ray
_diffrn_radiation_type 'Mo K\a'
_diffrn_radiation_wavelength 0.71073
_diffrn_reflns_av_R_equivalents 0.0317
_diffrn_reflns_av_unetI/netI 0.0479
_diffrn_reflns_Laue_measured_fraction_full 1.000
_diffrn_reflns_Laue_measured_fraction_max 0.773
_diffrn_reflns_limit_h_max 10
_diffrn_reflns_limit_h_min -13
_diffrn_reflns_limit_k_max 13
_diffrn_reflns_limit_k_min -23
_diffrn_reflns_limit_l_max 31
_diffrn_reflns_limit_l_min -26
_diffrn_reflns_number 10136
_diffrn_reflns_point_group_measured_fraction_full 1.000
_diffrn_reflns_point_group_measured_fraction_max 0.773
_diffrn_reflns_theta_full 25.242
_diffrn_reflns_theta_max 29.202
_diffrn_reflns_theta_min 2.385
_diffrn_source 'micro-focus sealed X-ray tube'
_diffrn_source_type 'SuperNova (Mo) X-ray Source'
_exptl_absorpt_coefficient_mu 4.452
_exptl_absorpt_correction_T_max 1.00000
_exptl_absorpt_correction_T_min 0.59383
_exptl_absorpt_correction_type multi-scan
_exptl_absorpt_process_details
;
CrysAlisPro 1.171.40.69a (Rigaku Oxford Diffraction, 2020)
Empirical absorption correction using spherical harmonics,
 implemented in SCALE3 ABSPACK scaling algorithm.
;
_exptl_crystal_colour brown
_exptl_crystal_density_diffrn 1.616
_exptl_crystal_description needle
_exptl_crystal_F_000 2208
_exptl_crystal_size_max 0.21
_exptl_crystal_size_mid 0.2
_exptl_crystal_size_min 0.19
_refine_diff_density_max 1.275
_refine_diff_density_min -0.706
_refine_diff_density_rms 0.098
_refine_ls_extinction_method none
_refine_ls_goodness_of_fit_ref 1.081
_refine_ls_hydrogen_treatment constr
_refine_ls_matrix_type full
_refine_ls_number_parameters 246
_refine_ls_number_reflns 4696
_refine_ls_number_restraints 0
_refine_ls_restrained_S_all 1.081
_refine_ls_R_factor_all 0.0757
_refine_ls_R_factor_gt 0.0473
_refine_ls_shift/su_max 0.001
_refine_ls_shift/su_mean 0.000
_refine_ls_structure_factor_coef Fsqd
_refine_ls_weighting_details 'w=1/[\s^2^(Fo^2^)+(0.0428P)^2^+6.3202P] where P=(Fo^2^+2Fc^2^)/3'
_refine_ls_weighting_scheme calc
_refine_ls_wR_factor_gt 0.1035
_refine_ls_wR_factor_ref 0.1166
_reflns_Friedel_coverage 0.000
_reflns_number_gt 3369
_reflns_number_total 4696
_reflns_threshold_expression 'I > 2\s(I)'
_cod_data_source_file d5nj02563j2.cif
_cod_data_source_block s1
_cod_database_code 7064201
_shelx_shelxl_version_number 2019/3
_chemical_oxdiff_formula 'C168 H248 Br24 N24 '
_shelx_space_group_comment
;
The symmetry employed for this shelxl refinement is uniquely defined
by the following loop, which should always be used as a source of
symmetry information in preference to the above space-group names.
They are only intended as comments.
;
_shelx_estimated_absorpt_t_max 0.485
_shelx_estimated_absorpt_t_min 0.455
_olex2_refinement_description
;
1. Fixed Uiso
 At 1.2 times of:
  All C(H) groups, All C(H,H) groups
 At 1.5 times of:
  All C(H,H,H) groups
2.a Ternary CH refined with riding coordinates:
 C16(H16), C8(H8)
2.b Secondary CH2 refined with riding coordinates:
 C21(H21A,H21B), C18(H18A,H18B), C20(H20A,H20B), C17(H17A,H17B), C19(H19A,
 H19B), C13(H13A,H13B), C11(H11A,H11B), C10(H10A,H10B), C9(H9A,H9B), C12(H12A,
 H12B)
2.c Aromatic/amide H refined with riding coordinates:
 C4(H4), C2(H2), C3(H3)
2.d Idealised Me refined as rotating group:
 C14(H14A,H14B,H14C), C7(H7A,H7B,H7C)
;
_olex2_submission_special_instructions 'No special instructions were received'
_oxdiff_exptl_absorpt_empirical_details
;
Empirical correction (ABSPACK) includes:
- Absorption correction using spherical harmonics
- Frame scaling
;
_oxdiff_exptl_absorpt_empirical_full_max 1.504
_oxdiff_exptl_absorpt_empirical_full_min 0.736

loop_
_space_group_symop_operation_xyz
'x, y, z'
'-x+1/2, -y, z+1/2'
'-x, y+1/2, -z+1/2'
'x+1/2, -y+1/2, -z'
'-x, -y, -z'
'x-1/2, y, -z-1/2'
'x, -y-1/2, z-1/2'
'-x-1/2, y-1/2, z'

loop_
_atom_site_label
_atom_site_type_symbol
_atom_site_fract_x
_atom_site_fract_y
_atom_site_fract_z
_atom_site_U_iso_or_equiv
_atom_site_adp_type
_atom_site_occupancy
_atom_site_site_symmetry_order
_atom_site_calc_flag
_atom_site_refinement_flags_posn
_atom_site_refinement_flags_adp
_atom_site_refinement_flags_occupancy
_atom_site_disorder_assembly
_atom_site_disorder_group
Br1 Br 0.09146(5) 0.55601(3) 0.62934(2) 0.04753(16) Uani 1 1 d . . . . .
Ni1 Ni 0.29526(5) 0.54102(3) 0.58663(2) 0.03548(16) Uani 1 1 d . . . . .
Br2 Br 0.44605(6) 0.62292(4) 0.54257(2) 0.0658(2) Uani 1 1 d . . . . .
N2 N 0.3438(3) 0.4315(2) 0.59652(14) 0.0341(8) Uani 1 1 d . . . . .
N1 N 0.2280(3) 0.4884(2) 0.51222(14) 0.0343(8) Uani 1 1 d . . . . .
N3 N 0.3880(4) 0.5418(2) 0.66743(15) 0.0396(9) Uani 1 1 d . . . . .
C15 C 0.2450(4) 0.4142(3) 0.51086(17) 0.0360(10) Uani 1 1 d . . . . .
C5 C 0.4088(4) 0.4105(3) 0.64119(18) 0.0396(11) Uani 1 1 d . . . . .
C1 C 0.3120(4) 0.3799(2) 0.55816(18) 0.0369(10) Uani 1 1 d . . . . .
C14 C 0.2063(5) 0.3588(3) 0.4657(2) 0.0508(13) Uani 1 1 d . . . . .
H14A H 0.155715 0.386354 0.439575 0.076 Uiso 1 1 calc R U . . .
H14B H 0.159456 0.316285 0.481062 0.076 Uiso 1 1 calc R U . . .
H14C H 0.279106 0.338695 0.447735 0.076 Uiso 1 1 calc R U . . .
C6 C 0.4311(4) 0.4761(3) 0.68087(19) 0.0434(11) Uani 1 1 d . . . . .
C16 C 0.1718(5) 0.5301(3) 0.46468(18) 0.0412(11) Uani 1 1 d . . . . .
H16 H 0.104297 0.497752 0.449913 0.049 Uiso 1 1 calc R U . . .
C4 C 0.4468(5) 0.3337(3) 0.6481(2) 0.0549(14) Uani 1 1 d . . . . .
H4 H 0.493487 0.319231 0.678563 0.066 Uiso 1 1 calc R U . . .
C21 C 0.2701(5) 0.5416(3) 0.41953(19) 0.0515(13) Uani 1 1 d . . . . .
H21A H 0.338930 0.572173 0.433816 0.062 Uiso 1 1 calc R U . . .
H21B H 0.302176 0.491041 0.408199 0.062 Uiso 1 1 calc R U . . .
C2 C 0.3453(5) 0.3017(3) 0.5637(2) 0.0515(13) Uani 1 1 d . . . . .
H2 H 0.321860 0.265177 0.537414 0.062 Uiso 1 1 calc R U . . .
C18 C 0.0616(5) 0.6521(4) 0.4328(2) 0.0593(15) Uani 1 1 d . . . . .
H18A H -0.008933 0.622961 0.418696 0.071 Uiso 1 1 calc R U . . .
H18B H 0.031782 0.702849 0.444991 0.071 Uiso 1 1 calc R U . . .
C20 C 0.2138(5) 0.5832(3) 0.37056(19) 0.0561(14) Uani 1 1 d . . . . .
H20A H 0.149928 0.550428 0.354301 0.067 Uiso 1 1 calc R U . . .
H20B H 0.277801 0.592112 0.343191 0.067 Uiso 1 1 calc R U . . .
C17 C 0.1181(5) 0.6081(3) 0.4814(2) 0.0492(12) Uani 1 1 d . . . . .
H17A H 0.183329 0.639851 0.497713 0.059 Uiso 1 1 calc R U . . .
H17B H 0.054364 0.599859 0.509016 0.059 Uiso 1 1 calc R U . . .
C3 C 0.4143(6) 0.2791(3) 0.6093(2) 0.0607(15) Uani 1 1 d . . . . .
H3 H 0.438499 0.227139 0.613421 0.073 Uiso 1 1 calc R U . . .
C19 C 0.1557(6) 0.6632(3) 0.3881(2) 0.0654(16) Uani 1 1 d . . . . .
H19A H 0.221069 0.697940 0.400780 0.078 Uiso 1 1 calc R U . . .
H19B H 0.115932 0.687443 0.356655 0.078 Uiso 1 1 calc R U . . .
C7 C 0.4991(7) 0.4566(3) 0.7335(2) 0.0682(17) Uani 1 1 d . . . . .
H7A H 0.521332 0.504174 0.752068 0.102 Uiso 1 1 calc R U . . .
H7B H 0.573085 0.427422 0.725173 0.102 Uiso 1 1 calc R U . . .
H7C H 0.445895 0.425874 0.756717 0.102 Uiso 1 1 calc R U . . .
C8 C 0.3939(6) 0.6099(3) 0.7067(2) 0.0608(15) Uani 1 1 d . . . . .
H8 H 0.475648 0.609692 0.724500 0.073 Uiso 1 1 calc R U . . .
C13 C 0.3789(7) 0.6873(3) 0.6756(3) 0.0715(17) Uani 1 1 d . . . . .
H13A H 0.301625 0.685969 0.655003 0.086 Uiso 1 1 calc R U . . .
H13B H 0.446685 0.692529 0.649507 0.086 Uiso 1 1 calc R U . . .
C11 C 0.2827(7) 0.7489(4) 0.7572(3) 0.092(2) Uani 1 1 d . . . . .
H11A H 0.200673 0.750658 0.740565 0.110 Uiso 1 1 calc R U . . .
H11B H 0.288644 0.792376 0.782658 0.110 Uiso 1 1 calc R U . . .
C10 C 0.2960(7) 0.6702(4) 0.7900(2) 0.083(2) Uani 1 1 d . . . . .
H10A H 0.373976 0.670210 0.810144 0.099 Uiso 1 1 calc R U . . .
H10B H 0.228466 0.665617 0.816230 0.099 Uiso 1 1 calc R U . . .
C9 C 0.2931(6) 0.6022(4) 0.7512(2) 0.0739(18) Uani 1 1 d . . . . .
H9A H 0.211801 0.599373 0.733939 0.089 Uiso 1 1 calc R U . . .
H9B H 0.306111 0.554059 0.771483 0.089 Uiso 1 1 calc R U . . .
C12 C 0.3782(7) 0.7590(4) 0.7136(3) 0.091(2) Uani 1 1 d . . . . .
H12A H 0.459630 0.765429 0.730181 0.110 Uiso 1 1 calc R U . . .
H12B H 0.359871 0.805757 0.692451 0.110 Uiso 1 1 calc R U . . .

loop_
_atom_site_aniso_label
_atom_site_aniso_U_11
_atom_site_aniso_U_22
_atom_site_aniso_U_33
_atom_site_aniso_U_23
_atom_site_aniso_U_13
_atom_site_aniso_U_12
Br1 0.0464(3) 0.0568(3) 0.0394(3) -0.0042(2) 0.0046(2) -0.0054(2)
Ni1 0.0385(3) 0.0291(3) 0.0389(3) -0.0033(2) -0.0034(2) -0.0013(3)
Br2 0.0617(4) 0.0793(4) 0.0563(4) -0.0003(3) 0.0086(3) -0.0295(3)
N2 0.038(2) 0.0308(18) 0.033(2) 0.0000(16) -0.0004(16) 0.0002(17)
N1 0.037(2) 0.0339(19) 0.032(2) -0.0034(16) -0.0048(15) -0.0009(17)
N3 0.046(2) 0.041(2) 0.032(2) -0.0068(17) -0.0049(17) -0.0028(19)
C15 0.039(2) 0.036(2) 0.033(2) -0.0070(19) 0.0038(19) -0.004(2)
C5 0.042(3) 0.042(3) 0.035(3) 0.005(2) 0.002(2) 0.001(2)
C1 0.043(3) 0.031(2) 0.037(2) -0.0023(19) 0.007(2) -0.006(2)
C14 0.057(3) 0.042(3) 0.053(3) -0.016(2) -0.002(2) -0.001(3)
C6 0.038(3) 0.054(3) 0.039(3) 0.001(2) -0.003(2) 0.003(2)
C16 0.044(3) 0.042(3) 0.037(3) -0.004(2) -0.004(2) -0.002(2)
C4 0.066(4) 0.047(3) 0.052(3) 0.014(3) -0.006(3) 0.010(3)
C21 0.054(3) 0.056(3) 0.045(3) -0.001(2) 0.007(2) 0.006(3)
C2 0.073(4) 0.032(2) 0.050(3) -0.005(2) 0.002(3) -0.002(3)
C18 0.060(3) 0.067(4) 0.051(3) 0.003(3) -0.001(3) 0.017(3)
C20 0.064(4) 0.072(4) 0.033(3) 0.008(3) 0.005(2) -0.008(3)
C17 0.051(3) 0.049(3) 0.047(3) 0.002(2) 0.008(2) 0.006(3)
C3 0.081(4) 0.035(3) 0.066(4) 0.011(3) 0.001(3) 0.009(3)
C19 0.082(4) 0.060(4) 0.054(3) 0.018(3) -0.004(3) -0.002(3)
C7 0.087(5) 0.077(4) 0.041(3) -0.002(3) -0.019(3) 0.017(4)
C8 0.057(3) 0.074(4) 0.051(3) -0.016(3) -0.002(3) -0.005(3)
C13 0.081(5) 0.063(4) 0.071(4) -0.014(3) 0.000(3) -0.014(3)
C11 0.079(5) 0.104(6) 0.092(5) -0.062(5) -0.005(4) 0.012(4)
C10 0.094(5) 0.100(5) 0.055(4) -0.035(4) -0.010(3) 0.014(4)
C9 0.076(4) 0.090(5) 0.055(4) -0.003(3) 0.005(3) 0.002(4)
C12 0.090(5) 0.104(5) 0.081(5) -0.051(4) 0.000(4) -0.020(4)

loop_
_atom_type_symbol
_atom_type_description
_atom_type_scat_dispersion_real
_atom_type_scat_dispersion_imag
_atom_type_scat_source
C C 0.0033 0.0016 'International Tables Vol C Tables 4.2.6.8 and 6.1.1.4'
H H 0.0000 0.0000 'International Tables Vol C Tables 4.2.6.8 and 6.1.1.4'
Br Br -0.2901 2.4595 'International Tables Vol C Tables 4.2.6.8 and 6.1.1.4'
N N 0.0061 0.0033 'International Tables Vol C Tables 4.2.6.8 and 6.1.1.4'
Ni Ni 0.3393 1.1124 'International Tables Vol C Tables 4.2.6.8 and 6.1.1.4'

loop_
_geom_angle_atom_site_label_1
_geom_angle_atom_site_label_2
_geom_angle_atom_site_label_3
_geom_angle
_geom_angle_site_symmetry_1
_geom_angle_site_symmetry_3
_geom_angle_publ_flag
Br2 Ni1 Br1 137.53(3) . . ?
N2 Ni1 Br1 106.67(11) . . ?
N2 Ni1 Br2 115.71(11) . . ?
N2 Ni1 N1 78.12(14) . . ?
N2 Ni1 N3 77.04(14) . . ?
N1 Ni1 Br1 95.91(10) . . ?
N1 Ni1 Br2 95.31(10) . . ?
N1 Ni1 N3 155.16(14) . . ?
N3 Ni1 Br1 91.31(11) . . ?
N3 Ni1 Br2 95.27(10) . . ?
C5 N2 Ni1 119.6(3) . . ?
C1 N2 Ni1 118.6(3) . . ?
C1 N2 C5 121.9(4) . . ?
C15 N1 Ni1 112.8(3) . . ?
C15 N1 C16 120.7(4) . . ?
C16 N1 Ni1 126.4(3) . . ?
C6 N3 Ni1 113.1(3) . . ?
C6 N3 C8 120.5(4) . . ?
C8 N3 Ni1 126.2(3) . . ?
N1 C15 C1 116.1(4) . . ?
N1 C15 C14 126.8(4) . . ?
C1 C15 C14 117.0(4) . . ?
N2 C5 C6 114.0(4) . . ?
N2 C5 C4 120.3(4) . . ?
C4 C5 C6 125.7(4) . . ?
N2 C1 C15 114.3(4) . . ?
N2 C1 C2 120.1(4) . . ?
C2 C1 C15 125.6(4) . . ?
C15 C14 H14A 109.5 . . ?
C15 C14 H14B 109.5 . . ?
C15 C14 H14C 109.5 . . ?
H14A C14 H14B 109.5 . . ?
H14A C14 H14C 109.5 . . ?
H14B C14 H14C 109.5 . . ?
N3 C6 C5 116.1(4) . . ?
N3 C6 C7 126.5(5) . . ?
C5 C6 C7 117.4(4) . . ?
N1 C16 H16 108.4 . . ?
N1 C16 C21 109.9(4) . . ?
N1 C16 C17 111.5(4) . . ?
C21 C16 H16 108.4 . . ?
C17 C16 H16 108.4 . . ?
C17 C16 C21 110.1(4) . . ?
C5 C4 H4 120.5 . . ?
C3 C4 C5 119.0(5) . . ?
C3 C4 H4 120.5 . . ?
C16 C21 H21A 109.5 . . ?
C16 C21 H21B 109.5 . . ?
H21A C21 H21B 108.1 . . ?
C20 C21 C16 110.5(4) . . ?
C20 C21 H21A 109.5 . . ?
C20 C21 H21B 109.5 . . ?
C1 C2 H2 120.6 . . ?
C1 C2 C3 118.9(5) . . ?
C3 C2 H2 120.6 . . ?
H18A C18 H18B 108.0 . . ?
C17 C18 H18A 109.4 . . ?
C17 C18 H18B 109.4 . . ?
C19 C18 H18A 109.4 . . ?
C19 C18 H18B 109.4 . . ?
C19 C18 C17 111.0(5) . . ?
C21 C20 H20A 109.5 . . ?
C21 C20 H20B 109.5 . . ?
C21 C20 C19 110.7(4) . . ?
H20A C20 H20B 108.1 . . ?
C19 C20 H20A 109.5 . . ?
C19 C20 H20B 109.5 . . ?
C16 C17 C18 112.1(4) . . ?
C16 C17 H17A 109.2 . . ?
C16 C17 H17B 109.2 . . ?
C18 C17 H17A 109.2 . . ?
C18 C17 H17B 109.2 . . ?
H17A C17 H17B 107.9 . . ?
C4 C3 C2 119.8(5) . . ?
C4 C3 H3 120.1 . . ?
C2 C3 H3 120.1 . . ?
C18 C19 C20 111.0(5) . . ?
C18 C19 H19A 109.4 . . ?
C18 C19 H19B 109.4 . . ?
C20 C19 H19A 109.4 . . ?
C20 C19 H19B 109.4 . . ?
H19A C19 H19B 108.0 . . ?
C6 C7 H7A 109.5 . . ?
C6 C7 H7B 109.5 . . ?
C6 C7 H7C 109.5 . . ?
H7A C7 H7B 109.5 . . ?
H7A C7 H7C 109.5 . . ?
H7B C7 H7C 109.5 . . ?
N3 C8 H8 108.5 . . ?
N3 C8 C13 110.3(4) . . ?
N3 C8 C9 110.7(5) . . ?
C13 C8 H8 108.5 . . ?
C13 C8 C9 110.4(5) . . ?
C9 C8 H8 108.5 . . ?
C8 C13 H13A 109.0 . . ?
C8 C13 H13B 109.0 . . ?
C8 C13 C12 112.9(5) . . ?
H13A C13 H13B 107.8 . . ?
C12 C13 H13A 109.0 . . ?
C12 C13 H13B 109.0 . . ?
H11A C11 H11B 107.7 . . ?
C10 C11 H11A 108.8 . . ?
C10 C11 H11B 108.8 . . ?
C12 C11 H11A 108.8 . . ?
C12 C11 H11B 108.8 . . ?
C12 C11 C10 113.7(6) . . ?
C11 C10 H10A 109.7 . . ?
C11 C10 H10B 109.7 . . ?
H10A C10 H10B 108.2 . . ?
C9 C10 C11 109.8(5) . . ?
C9 C10 H10A 109.7 . . ?
C9 C10 H10B 109.7 . . ?
C8 C9 H9A 109.3 . . ?
C8 C9 H9B 109.3 . . ?
C10 C9 C8 111.4(5) . . ?
C10 C9 H9A 109.3 . . ?
C10 C9 H9B 109.3 . . ?
H9A C9 H9B 108.0 . . ?
C13 C12 H12A 109.7 . . ?
C13 C12 H12B 109.7 . . ?
C11 C12 C13 110.0(6) . . ?
C11 C12 H12A 109.7 . . ?
C11 C12 H12B 109.7 . . ?
H12A C12 H12B 108.2 . . ?

loop_
_geom_bond_atom_site_label_1
_geom_bond_atom_site_label_2
_geom_bond_distance
_geom_bond_site_symmetry_2
_geom_bond_publ_flag
Br1 Ni1 2.4371(8) . ?
Ni1 Br2 2.3943(8) . ?
Ni1 N2 1.958(4) . ?
Ni1 N1 2.150(3) . ?
Ni1 N3 2.208(4) . ?
N2 C5 1.342(6) . ?
N2 C1 1.330(5) . ?
N1 C15 1.282(6) . ?
N1 C16 1.488(6) . ?
N3 C6 1.258(6) . ?
N3 C8 1.507(6) . ?
C15 C1 1.480(6) . ?
C15 C14 1.509(6) . ?
C5 C6 1.499(7) . ?
C5 C4 1.384(7) . ?
C1 C2 1.388(6) . ?
C14 H14A 0.9600 . ?
C14 H14B 0.9600 . ?
C14 H14C 0.9600 . ?
C6 C7 1.514(7) . ?
C16 H16 0.9800 . ?
C16 C21 1.538(7) . ?
C16 C17 1.508(6) . ?
C4 H4 0.9300 . ?
C4 C3 1.374(8) . ?
C21 H21A 0.9700 . ?
C21 H21B 0.9700 . ?
C21 C20 1.515(7) . ?
C2 H2 0.9300 . ?
C2 C3 1.390(7) . ?
C18 H18A 0.9700 . ?
C18 H18B 0.9700 . ?
C18 C17 1.530(7) . ?
C18 C19 1.498(8) . ?
C20 H20A 0.9700 . ?
C20 H20B 0.9700 . ?
C20 C19 1.562(8) . ?
C17 H17A 0.9700 . ?
C17 H17B 0.9700 . ?
C3 H3 0.9300 . ?
C19 H19A 0.9700 . ?
C19 H19B 0.9700 . ?
C7 H7A 0.9600 . ?
C7 H7B 0.9600 . ?
C7 H7C 0.9600 . ?
C8 H8 0.9800 . ?
C8 C13 1.532(8) . ?
C8 C9 1.538(8) . ?
C13 H13A 0.9700 . ?
C13 H13B 0.9700 . ?
C13 C12 1.537(8) . ?
C11 H11A 0.9700 . ?
C11 H11B 0.9700 . ?
C11 C10 1.570(10) . ?
C11 C12 1.487(10) . ?
C10 H10A 0.9700 . ?
C10 H10B 0.9700 . ?
C10 C9 1.500(8) . ?
C9 H9A 0.9700 . ?
C9 H9B 0.9700 . ?
C12 H12A 0.9700 . ?
C12 H12B 0.9700 . ?

loop_
_geom_torsion_atom_site_label_1
_geom_torsion_atom_site_label_2
_geom_torsion_atom_site_label_3
_geom_torsion_atom_site_label_4
_geom_torsion
_geom_torsion_site_symmetry_1
_geom_torsion_site_symmetry_2
_geom_torsion_site_symmetry_3
_geom_torsion_site_symmetry_4
_geom_torsion_publ_flag
Ni1 N2 C5 C6 3.1(5) . . . . ?
Ni1 N2 C5 C4 -178.3(4) . . . . ?
Ni1 N2 C1 C15 1.7(5) . . . . ?
Ni1 N2 C1 C2 179.7(4) . . . . ?
Ni1 N1 C15 C1 -3.1(5) . . . . ?
Ni1 N1 C15 C14 178.3(4) . . . . ?
Ni1 N1 C16 C21 99.0(4) . . . . ?
Ni1 N1 C16 C17 -23.4(5) . . . . ?
Ni1 N3 C6 C5 -1.6(5) . . . . ?
Ni1 N3 C6 C7 -179.6(5) . . . . ?
Ni1 N3 C8 C13 -24.6(6) . . . . ?
Ni1 N3 C8 C9 97.9(5) . . . . ?
N2 C5 C6 N3 -0.7(6) . . . . ?
N2 C5 C6 C7 177.5(5) . . . . ?
N2 C5 C4 C3 -1.5(8) . . . . ?
N2 C1 C2 C3 -1.4(8) . . . . ?
N1 C15 C1 N2 1.2(6) . . . . ?
N1 C15 C1 C2 -176.8(5) . . . . ?
N1 C16 C21 C20 179.4(4) . . . . ?
N1 C16 C17 C18 179.2(4) . . . . ?
N3 C8 C13 C12 177.4(5) . . . . ?
N3 C8 C9 C10 -179.0(5) . . . . ?
C15 N1 C16 C21 -78.3(5) . . . . ?
C15 N1 C16 C17 159.3(4) . . . . ?
C15 C1 C2 C3 176.5(5) . . . . ?
C5 N2 C1 C15 -177.7(4) . . . . ?
C5 N2 C1 C2 0.4(7) . . . . ?
C5 C4 C3 C2 0.5(9) . . . . ?
C1 N2 C5 C6 -177.6(4) . . . . ?
C1 N2 C5 C4 1.1(7) . . . . ?
C1 C2 C3 C4 0.9(9) . . . . ?
C14 C15 C1 N2 179.9(4) . . . . ?
C14 C15 C1 C2 1.9(7) . . . . ?
C6 N3 C8 C13 160.4(5) . . . . ?
C6 N3 C8 C9 -77.1(6) . . . . ?
C6 C5 C4 C3 176.9(5) . . . . ?
C16 N1 C15 C1 174.6(4) . . . . ?
C16 N1 C15 C14 -4.0(7) . . . . ?
C16 C21 C20 C19 56.6(6) . . . . ?
C4 C5 C6 N3 -179.2(5) . . . . ?
C4 C5 C6 C7 -1.1(8) . . . . ?
C21 C16 C17 C18 57.0(6) . . . . ?
C21 C20 C19 C18 -55.8(7) . . . . ?
C17 C16 C21 C20 -57.4(6) . . . . ?
C17 C18 C19 C20 54.6(7) . . . . ?
C19 C18 C17 C16 -56.5(6) . . . . ?
C8 N3 C6 C5 173.9(4) . . . . ?
C8 N3 C6 C7 -4.0(8) . . . . ?
C8 C13 C12 C11 -53.4(8) . . . . ?
C13 C8 C9 C10 -56.5(7) . . . . ?
C11 C10 C9 C8 55.8(7) . . . . ?
C10 C11 C12 C13 53.5(8) . . . . ?
C9 C8 C13 C12 54.8(7) . . . . ?
C12 C11 C10 C9 -55.9(8) . . . . ?
